data_2011641
loop_
_publ_author_name
'Novoa de Armas, H\'ector'
'Peeters, Oswald M.'
'Blaton, Norbert M.'
'De Ranter, Camiel J.'
'Ru\'iz Garcia, Jos\'e A.'
'Reyes Moreno, Mayra'
'Alvarez Ginarte, Yoanna M.'

_publ_section_title
;
 20-Hydroxyimino-5\a-pregna-9(11),16-dien-3\b-yl acetate and
 17-oxo-5\a-androst-9(11)-en-3\b-yl acetate
;
_journal_issue 12
_journal_name_full 'Acta Crystallographica Section C'
_journal_page_first e582
_journal_page_last e583
_journal_paper_doi 10.1107/S0108270100015043
_journal_volume 56
_journal_year 2000
_chemical_formula_sum 'C23 H33 N O3'
_chemical_formula_weight 371.51
_chemical_name_systematic
;
5\a-9(11)(16)-pregnadien-3\b-ol-20-oxime acetate
;
_space_group_IT_number 19
_symmetry_cell_setting orthorhombic
_symmetry_space_group_name_Hall 'P 2ac 2ab'
_symmetry_space_group_name_H-M 'P 21 21 21'
_cell_angle_alpha 90.00
_cell_angle_beta 90.00
_cell_angle_gamma 90.00
_cell_formula_units_Z 4
_cell_length_a 7.0198(2)
_cell_length_b 12.0153(5)
_cell_length_c 24.669(2)
_cell_measurement_reflns_used 46
_cell_measurement_temperature 293
_cell_measurement_theta_max 34.23
_cell_measurement_theta_min 7.36
_cell_volume 2080.7(2)
_computing_cell_refinement XSCANS
_computing_data_collection 'XSCANS (Siemens, 1996)'
_computing_data_reduction XSCANS
_computing_publication_material
;PLATON (Spek, 1990), PARST (Nardelli, 1983, 1995) and PARSTCIF (Nardelli,
 1991)
;
_computing_structure_refinement 'SHELXL97 (Sheldrick, 1997)'
_computing_structure_solution 'SIR92 (Altomare et al., 1994)'
_diffrn_measurement_device_type 'Siemens P4 four-circle'
_diffrn_measurement_method \w/2\q
_diffrn_radiation_type CuK\a
_diffrn_radiation_wavelength 1.54180
_diffrn_reflns_av_R_equivalents .0222
_diffrn_reflns_limit_h_max 7
_diffrn_reflns_limit_h_min -1
_diffrn_reflns_limit_k_max 14
_diffrn_reflns_limit_k_min -1
_diffrn_reflns_limit_l_max 1
_diffrn_reflns_limit_l_min -29
_diffrn_reflns_number 2846
_diffrn_reflns_theta_max 69.21
_diffrn_standards_decay_% .0
_diffrn_standards_interval_count 100
_diffrn_standards_number 3
_exptl_absorpt_coefficient_mu .610
_exptl_absorpt_correction_T_max .885
_exptl_absorpt_correction_T_min .765
_exptl_absorpt_correction_type '\y scan'
_exptl_absorpt_process_details '(North et al., 1968)'
_exptl_crystal_colour colourless
_exptl_crystal_density_diffrn 1.186
_exptl_crystal_density_method 'not measured'
_exptl_crystal_description block
_exptl_crystal_F_000 808
_exptl_crystal_size_max .38
_exptl_crystal_size_mid .30
_exptl_crystal_size_min .20
_refine_diff_density_max .15
_refine_diff_density_min -.12
_refine_ls_abs_structure_details 'Flack (1983), 227 Friedel pairs'
_refine_ls_abs_structure_Flack .1(5)
_refine_ls_extinction_coef .0039(4)
_refine_ls_extinction_method 'SHELXL97 (Sheldrick, 1997)'
_refine_ls_goodness_of_fit_all 1.057
_refine_ls_goodness_of_fit_ref 1.057
_refine_ls_hydrogen_treatment constr
_refine_ls_matrix_type full
_refine_ls_number_parameters 250
_refine_ls_number_reflns 2614
_refine_ls_R_factor_all .0459
_refine_ls_R_factor_gt .0389
_refine_ls_shift/su_max .001
_refine_ls_structure_factor_coef Fsqd
_refine_ls_weighting_details
;
w = 1/[\s^2^(Fo^2^)+(0.0605P)^2^+0.2543P]  where P = (Fo^2^+2Fc^2^)/3
;
_refine_ls_weighting_scheme calc
_refine_ls_wR_factor_all .1110
_refine_ls_wR_factor_ref .1110
_reflns_number_gt 2318
_reflns_number_total 2614
_reflns_threshold_expression F^2^>2\s(F^2^)
_cod_data_source_file qa0437.cif
_cod_data_source_block I
_cod_depositor_comments
;
The following automatic conversions were performed:
'_symmetry_cell_setting' value 'Orthorhombic' changed to 'orthorhombic'
according to '/home/saulius/struct/CIF-dictionaries/cif_core.dic'
dictionary named 'cif_core.dic' version 2.4.1 from 2010-06-29.

Automatic conversion script
Id: cif_fix_enum 1527 2010-12-29 10:47:43Z saulius 

The following automatic conversions were performed:

'_symmetry_cell_setting' value 'Orthorhombic' changed to
'orthorhombic' according to
/home/saulius/struct/CIF-dictionaries/cif_core.dic dictionary named
'cif_core.dic' version 2.4.1 from 2010-06-29.

Automatic conversion script
Id: cif_fix_values 1715 2011-07-08 13:25:40Z adriana 
;
_cod_original_formula_sum 'C23 H33 N1 O3'
_cod_database_code 2011641
_cod_database_fobs_code 2011641

loop_
_symmetry_equiv_pos_as_xyz
X,Y,Z
1/2-X,-Y,1/2+Z
1/2+X,1/2-Y,-Z
-X,1/2+Y,1/2-Z

loop_
_atom_site_label
_atom_site_fract_x
_atom_site_fract_y
_atom_site_fract_z
_atom_site_U_iso_or_equiv
_atom_site_adp_type
_atom_site_calc_flag
_atom_site_calc_attached_atom
_atom_site_refinement_flags
_atom_site_type_symbol
C1 .3880(4) .9005(2) .76941(9) .0483(8) aniso . . . C
C2 .3250(4) .9025(2) .82928(9) .0511(8) aniso . . . C
C3 .3601(4) .7922(2) .85715(9) .0493(8) aniso . . . C
O31 .3434(3) .8041(2) .91615(6) .0592(6) aniso . . . O
C31 .1732(4) .8186(2) .93870(10) .0559(9) aniso . . . C
O32 .0268(3) .8168(2) .91323(8) .0732(8) aniso . . . O
C32 .1857(5) .8363(3) .99870(10) .0810(10) aniso . . . C
C4 .5590(4) .7499(2) .84836(9) .0487(8) aniso . . . C
C5 .6210(4) .7509(2) .78885(9) .0418(8) aniso . . . C
C6 .8186(4) .7038(2) .78190(10) .0540(9) aniso . . . C
C7 .8748(4) .6972(2) .72286(9) .0528(8) aniso . . . C
C8 .8553(4) .8089(2) .69351(8) .0407(7) aniso . . . C
C9 .6609(4) .8620(2) .70305(8) .0393(7) aniso . . . C
C10 .5971(4) .8682(2) .76287(9) .0372(6) aniso . . . C
C11 .5675(4) .9116(2) .66255(9) .0448(7) aniso . . . C
C12 .6349(4) .9239(2) .60451(9) .0453(7) aniso . . . C
C13 .8492(4) .9010(2) .60067(8) .0386(7) aniso . . . C
C14 .8864(4) .7943(2) .63341(9) .0418(7) aniso . . . C
C15 1.0768(4) .7504(2) .61230(10) .0597(9) aniso . . . C
C16 1.0695(4) .7893(2) .55480(10) .0610(10) aniso . . . C
C17 .9396(4) .8682(2) .54646(9) .0449(6) aniso . . . C
C171 .9084(4) .9222(2) .49396(9) .0468(8) aniso . . . C
N17 .7764(4) .9960(2) .49128(8) .0537(7) aniso . . . N
O17 .7626(4) 1.0383(2) .43811(7) .0721(8) aniso . . . O
C172 1.0264(5) .8888(3) .44620(10) .0710(10) aniso . . . C
C18 .9584(5) 1.0023(2) .62190(10) .0546(9) aniso . . . C
C19 .7241(4) .9571(2) .79038(9) .0523(9) aniso . . . C
H1A .3094 .8479 .7497 .060 iso calc . R H
H1B .3679 .9736 .7537 .060 iso calc . R H
H2A .3942 .9605 .8482 .064 iso calc . R H
H2B .1903 .9201 .8312 .064 iso calc . R H
H3 .2681 .7369 .8442 .062 iso calc . R H
H32A .0825 .8830 1.0103 .101 iso calc . R H
H32B .3047 .8714 1.0074 .101 iso calc . R H
H32C .1778 .7658 1.0169 .101 iso calc . R H
H4A .5674 .6744 .8620 .061 iso calc . R H
H4B .6466 .7954 .8692 .061 iso calc . R H
H5 .5343 .7009 .7695 .052 iso calc . R H
H6A .8236 .6299 .7978 .067 iso calc . R H
H6B .9091 .7504 .8011 .067 iso calc . R H
H7A .7952 .6424 .7049 .066 iso calc . R H
H7B 1.0058 .6721 .7203 .066 iso calc . R H
H8 .9533 .8594 .7074 .051 iso calc . R H
H11 .4489 .9416 .6708 .056 iso calc . R H
H12A .6084 .9987 .5918 .057 iso calc . R H
H12B .5664 .8721 .5815 .057 iso calc . R H
H14 .7902 .7406 .6214 .052 iso calc . R H
H15A 1.1835 .7829 .6317 .075 iso calc . R H
H15B 1.0839 .6699 .6146 .075 iso calc . R H
H16 1.1477 .7613 .5276 .076 iso calc . R H
H17 .6668 1.0769 .4355 .090 iso calc . R H
H17A .9616 .9092 .4134 .088 iso calc . R H
H17B 1.0461 .8098 .4468 .088 iso calc . R H
H17C 1.1472 .9261 .4478 .088 iso calc . R H
H18A .9474 1.0624 .5964 .068 iso calc . R H
H18B 1.0903 .9833 .6264 .068 iso calc . R H
H18C .9061 1.0249 .6561 .068 iso calc . R H
H19A .6964 1.0289 .7753 .065 iso calc . R H
H19B .8558 .9394 .7843 .065 iso calc . R H
H19C .6990 .9581 .8286 .065 iso calc . R H

loop_
_atom_site_aniso_label
_atom_site_aniso_U_11
_atom_site_aniso_U_22
_atom_site_aniso_U_33
_atom_site_aniso_U_12
_atom_site_aniso_U_13
_atom_site_aniso_U_23
C1 .048(2) .0540(10) .0430(10) .0130(10) -.0020(10) .0050(10)
C2 .046(2) .0620(10) .0450(10) .0100(10) .0040(10) .0050(10)
C3 .047(2) .0610(10) .0400(10) -.0050(10) -.0050(10) .0070(10)
O31 .0460(10) .0890(10) .0422(9) -.0010(10) .0010(8) .0138(9)
C31 .050(2) .065(2) .0530(10) -.003(2) .0050(10) .0050(10)
O32 .0490(10) .106(2) .0640(10) .0040(10) .0020(10) -.0110(10)
C32 .076(2) .121(3) .0470(10) .004(2) .005(2) .010(2)
C4 .049(2) .0530(10) .0450(10) .0000(10) -.0050(10) .0130(10)
C5 .0410(10) .0410(10) .0430(10) .0010(10) -.0080(10) .0051(9)
C6 .055(2) .0540(10) .0530(10) .0130(10) -.0040(10) .0140(10)
C7 .056(2) .0480(10) .0550(10) .0190(10) .0000(10) .0070(10)
C8 .0400(10) .0400(10) .0420(10) .0040(10) -.0090(10) -.0012(9)
C9 .0390(10) .0400(10) .0390(10) .0040(10) -.0040(10) -.0005(9)
C10 .0400(10) .0356(9) .0360(10) .0020(10) -.0044(9) .0006(8)
C11 .0380(10) .0550(10) .0410(10) .0070(10) -.0020(10) .0040(10)
C12 .0440(10) .0520(10) .0390(10) .0090(10) -.0030(10) .0020(10)
C13 .0420(10) .0370(10) .0370(10) .0030(10) -.0010(10) -.0043(9)
C14 .0420(10) .0390(10) .0440(10) .0060(10) -.0030(10) -.0026(9)
C15 .062(2) .063(2) .054(2) .026(2) .0040(10) -.0010(10)
C16 .063(2) .068(2) .0510(10) .021(2) .0110(10) -.0070(10)
C17 .0460(10) .0460(10) .0420(10) .0040(10) .0050(10) -.0050(10)
C171 .049(2) .0500(10) .0410(10) -.0020(10) .0060(10) -.0040(10)
N17 .0580(10) .0650(10) .0383(9) .0040(10) .0050(10) .0074(9)
O17 .081(2) .088(2) .0469(9) .0190(10) .0090(10) .0190(10)
C172 .083(2) .075(2) .054(2) .017(2) .023(2) .0050(10)
C18 .062(2) .0490(10) .0530(10) -.0110(10) -.0010(10) -.0080(10)
C19 .061(2) .0510(10) .0450(10) -.0110(10) -.0010(10) -.0070(10)

loop_
_atom_type_symbol
_atom_type_scat_dispersion_real
_atom_type_scat_dispersion_imag
_atom_type_scat_source
C .0181 .0091
;
International Tables for Crystallography (Vol. C)
;
H .0000 .0000
;
International Tables for Crystallography (Vol. C)
;
N .0311 .0180
;
International Tables for Crystallography (Vol. C)
;
O .0492 .0322
;
International Tables for Crystallography (Vol. C)
;

loop_
_geom_angle_atom_site_label_1
_geom_angle_atom_site_label_2
_geom_angle_atom_site_label_3
_geom_angle
_geom_angle_publ_flag
C3 O31 C31 119.9(2) yes
N17 O17 H17 109.49 no
O17 N17 C171 110.2(2) yes
C2 C1 C10 112.4(2) no
C1 C2 C3 112.0(2) no
O31 C3 C2 110.62(19) yes
O31 C3 C4 104.51(19) yes
C2 C3 C4 112.4(2) no
C3 C4 C5 113.6(2) no
C4 C5 C6 111.6(2) no
C6 C5 C10 113.1(2) no
C4 C5 C10 111.72(19) no
C5 C6 C7 111.6(2) no
C6 C7 C8 112.74(19) no
C7 C8 C14 110.49(18) no
C9 C8 C14 109.25(19) no
C7 C8 C9 112.0(2) no
C8 C9 C11 120.71(19) no
C10 C9 C11 123.5(2) no
C8 C9 C10 115.28(17) no
C1 C10 C9 113.08(18) no
C1 C10 C19 109.37(18) no
C1 C10 C5 106.87(19) no
C5 C10 C19 112.47(18) no
C9 C10 C19 106.55(17) no
C5 C10 C9 108.59(17) no
C9 C11 C12 126.7(2) no
C11 C12 C13 110.3(2) no
C12 C13 C14 106.50(18) no
C12 C13 C17 120.46(19) no
C14 C13 C17 100.01(17) no
C14 C13 C18 113.47(18) no
C12 C13 C18 109.1(2) no
C17 C13 C18 107.19(19) no
C8 C14 C15 120.1(2) no
C13 C14 C15 104.94(19) no
C8 C14 C13 113.26(18) no
C14 C15 C16 100.7(2) no
C15 C16 C17 113.1(2) no
C13 C17 C16 109.4(2) no
C13 C17 C171 126.6(2) no
C16 C17 C171 123.6(2) no
O31 C31 C32 112.3(2) yes
O32 C31 C32 124.5(3) yes
O31 C31 O32 123.2(2) yes
H1A C1 H1B 107.84 no
C2 C1 H1B 109.09 no
C10 C1 H1B 109.14 no
C2 C1 H1A 109.12 no
C10 C1 H1A 109.16 no
C1 C2 H2A 109.25 no
C1 C2 H2B 109.22 no
C3 C2 H2A 109.19 no
C3 C2 H2B 109.16 no
H2A C2 H2B 107.92 no
C4 C3 H3 109.69 no
C2 C3 H3 109.75 no
O31 C3 H3 109.71 no
C3 C4 H4A 108.82 no
C3 C4 H4B 108.85 no
C5 C4 H4A 108.82 no
C5 C4 H4B 108.89 no
H4A C4 H4B 107.68 no
C6 C5 H5 106.64 no
C10 C5 H5 106.68 no
C4 C5 H5 106.70 no
H6A C6 H6B 107.94 no
C5 C6 H6B 109.30 no
C7 C6 H6A 109.31 no
C5 C6 H6A 109.31 no
C7 C6 H6B 109.27 no
C8 C7 H7A 109.06 no
C8 C7 H7B 109.06 no
C6 C7 H7B 109.05 no
C6 C7 H7A 109.03 no
H7A C7 H7B 107.78 no
C7 C8 H8 108.34 no
C9 C8 H8 108.33 no
C14 C8 H8 108.36 no
C12 C11 H11 116.66 no
C9 C11 H11 116.66 no
C11 C12 H12A 109.60 no
C11 C12 H12B 109.60 no
C13 C12 H12A 109.57 no
C13 C12 H12B 109.57 no
H12A C12 H12B 108.13 no
C15 C14 H14 105.84 no
C13 C14 H14 105.86 no
C8 C14 H14 105.86 no
C14 C15 H15A 111.64 no
C14 C15 H15B 111.65 no
C16 C15 H15A 111.62 no
C16 C15 H15B 111.64 no
H15A C15 H15B 109.43 no
C17 C16 H16 123.46 no
C15 C16 H16 123.46 no
C13 C18 H18A 109.48 no
H18B C18 H18C 109.47 no
C13 C18 H18C 109.49 no
H18A C18 H18B 109.45 no
C13 C18 H18B 109.49 no
H18A C18 H18C 109.44 no
H19A C19 H19B 109.46 no
H19A C19 H19C 109.48 no
C10 C19 H19C 109.49 no
C10 C19 H19A 109.50 no
C10 C19 H19B 109.46 no
H19B C19 H19C 109.44 no
H32A C32 H32C 109.46 no
H32B C32 H32C 109.50 no
H32A C32 H32B 109.47 no
C31 C32 H32A 109.45 no
C31 C32 H32B 109.46 no
C31 C32 H32C 109.48 no
N17 C171 C17 117.3(2) yes
N17 C171 C172 123.0(2) yes
C17 C171 C172 119.7(2) no
C171 C172 H17A 109.47 no
C171 C172 H17B 109.47 no
C171 C172 H17C 109.49 no
H17A C172 H17B 109.43 no
H17A C172 H17C 109.52 no
H17B C172 H17C 109.46 no

loop_
_geom_bond_atom_site_label_1
_geom_bond_atom_site_label_2
_geom_bond_site_symmetry_1
_geom_bond_site_symmetry_2
_geom_bond_distance
_geom_bond_publ_flag
O17 N17 . . 1.410(3) yes
O31 C3 . . 1.467(3) yes
O31 C31 . . 1.329(3) yes
O32 C31 . . 1.204(3) yes
O17 H17 . . .8198 no
N17 C171 . . 1.285(4) yes
C1 C10 . . 1.527(3) no
C1 C2 . . 1.542(3) no
C2 C3 . . 1.513(3) no
C3 C4 . . 1.501(4) no
C4 C5 . . 1.531(3) no
C5 C6 . . 1.508(4) no
C5 C10 . . 1.557(3) no
C6 C7 . . 1.512(3) no
C7 C8 . . 1.531(3) no
C8 C9 . . 1.525(3) no
C8 C14 . . 1.509(3) no
C9 C11 . . 1.335(3) no
C9 C10 . . 1.544(3) no
C10 C19 . . 1.548(3) no
C11 C12 . . 1.515(3) no
C12 C13 . . 1.532(4) no
C13 C14 . . 1.537(3) no
C13 C17 . . 1.532(3) no
C13 C18 . . 1.531(3) no
C14 C15 . . 1.528(4) no
C15 C16 . . 1.496(4) no
C16 C17 . . 1.331(4) no
C17 C171 . . 1.465(3) no
C31 C32 . . 1.500(3) no
C1 H1B . . .9702 no
C1 H1A . . .9700 no
C2 H2A . . .9695 no
C2 H2B . . .9702 no
C3 H3 . . .9804 no
C4 H4A . . .9706 no
C4 H4B . . .9695 no
C5 H5 . . .9798 no
C6 H6A . . .9701 no
C6 H6B . . .9702 no
C7 H7B . . .9701 no
C7 H7A . . .9703 no
C8 H8 . . .9799 no
C11 H11 . . .9299 no
C12 H12A . . .9699 no
C12 H12B . . .9700 no
C14 H14 . . .9798 no
C15 H15A . . .9701 no
C15 H15B . . .9698 no
C16 H16 . . .9300 no
C18 H18A . . .9602 no
C18 H18B . . .9600 no
C18 H18C . . .9602 no
C19 H19A . . .9598 no
C19 H19B . . .9602 no
C19 H19C . . .9600 no
C32 H32C . . .9599 no
C32 H32A . . .9601 no
C32 H32B . . .9599 no
C171 C172 . . 1.495(4) no
C172 H17A . . .9598 no
C172 H17B . . .9606 no
C172 H17C . . .9596 no

loop_
_geom_hbond_atom_site_label_D
_geom_hbond_atom_site_label_H
_geom_hbond_atom_site_label_A
_geom_hbond_site_symmetry_A
_geom_hbond_distance_DH
_geom_hbond_distance_HA
_geom_hbond_distance_DA
_geom_hbond_angle_DHA
_geom_hbond_publ_flag
O17 H17 O32 2_574 .82 1.94 2.745(3) 165 yes
C172 H17A O17 . .96 2.17 2.586(4) 104 yes

loop_
_geom_torsion_atom_site_label_1
_geom_torsion_atom_site_label_2
_geom_torsion_atom_site_label_3
_geom_torsion_atom_site_label_4
_geom_torsion
_geom_torsion_publ_flag
C31 O31 C3 C4 -166.5(2) no
C3 O31 C31 O32 4.0(4) no
C3 O31 C31 C32 -176.4(2) no
C31 O31 C3 C2 72.3(3) no
O17 N17 C171 C172 .0(4) no
O17 N17 C171 C17 -179.0(2) no
C10 C1 C2 C3 -56.4(3) no
C2 C1 C10 C5 58.7(2) no
C2 C1 C10 C19 -63.3(2) no
C2 C1 C10 C9 178.13(18) no
C1 C2 C3 C4 49.8(3) no
C1 C2 C3 O31 166.2(2) no
C2 C3 C4 C5 -49.7(3) no
O31 C3 C4 C5 -169.69(19) no
C3 C4 C5 C6 -177.9(2) no
C3 C4 C5 C10 54.5(3) no
C6 C5 C10 C1 175.85(19) no
C4 C5 C10 C19 62.7(3) no
C10 C5 C6 C7 -57.0(3) no
C4 C5 C10 C1 -57.3(3) no
C4 C5 C10 C9 -179.6(2) no
C6 C5 C10 C9 53.6(2) no
C4 C5 C6 C7 176.1(2) no
C6 C5 C10 C19 -64.1(2) no
C5 C6 C7 C8 54.3(3) no
C6 C7 C8 C14 -172.1(2) no
C6 C7 C8 C9 -50.1(3) no
C7 C8 C9 C11 -138.6(2) no
C7 C8 C9 C10 49.5(2) no
C14 C8 C9 C10 172.29(18) no
C7 C8 C14 C15 -60.8(3) no
C14 C8 C9 C11 -15.8(3) no
C9 C8 C14 C15 175.6(2) no
C7 C8 C14 C13 174.2(2) no
C9 C8 C14 C13 50.6(3) no
C8 C9 C10 C1 -168.68(19) no
C8 C9 C10 C5 -50.2(2) no
C8 C9 C11 C12 -.8(4) no
C11 C9 C10 C1 19.7(3) no
C10 C9 C11 C12 170.4(2) no
C8 C9 C10 C19 71.1(2) no
C11 C9 C10 C19 -100.5(3) no
C11 C9 C10 C5 138.1(2) no
C9 C11 C12 C13 -15.8(3) no
C11 C12 C13 C17 158.7(2) no
C11 C12 C13 C14 46.1(2) no
C11 C12 C13 C18 -76.7(2) no
C18 C13 C14 C8 52.5(3) no
C12 C13 C14 C8 -67.6(3) no
C18 C13 C14 C15 -80.3(2) no
C17 C13 C14 C8 166.3(2) no
C17 C13 C14 C15 33.6(2) no
C18 C13 C17 C171 -78.6(3) no
C12 C13 C17 C171 46.8(3) no
C12 C13 C14 C15 159.65(18) no
C12 C13 C17 C16 -140.0(2) no
C18 C13 C17 C16 94.6(2) no
C14 C13 C17 C171 162.8(3) no
C14 C13 C17 C16 -23.9(3) no
C13 C14 C15 C16 -31.1(2) no
C8 C14 C15 C16 -159.9(2) no
C14 C15 C16 C17 16.9(3) no
C15 C16 C17 C13 4.7(3) no
C15 C16 C17 C171 178.2(2) no
C16 C17 C171 N17 179.0(3) no
C16 C17 C171 C172 .0(4) no
C13 C17 C171 C172 172.3(3) no
C13 C17 C171 N17 -8.7(4) no
N17 C171 C172 H17A -20.15 no
N17 C171 C172 H17B -140.09 no
N17 C171 C172 H17C 99.91 no
C17 C171 C172 H17A 158.80 no
C17 C171 C172 H17B 38.86 no
C17 C171 C172 H17C -81.13 no
